data_8100302
loop_
_publ_author_name
'Held, Peter'

_publ_section_title
;
Crystal structure of rubidium gallium catena-[monohydrogen-monoborate-
bis(monophosphate)] RbGa[BP~2~O~8~(OH)], from a twinned crystal
;
_journal_issue 1
_journal_name_full 'Zeitschrift f\"ur Kristallographie - New Crystal Structures'
_journal_page_first 15
_journal_page_last 16
_journal_volume 218
_journal_year 2003
_chemical_formula_moiety
;
(C2 H10 N2) K2 (HPO4)2 &#x00B7; 6(H2O)
;
_chemical_formula_structural '(C2 H10 N2) K2 (HPO4)2 &#x00B7; 6(H2O)'
_chemical_formula_sum 'C2 H24 K2 N2 O14 P2'
_chemical_formula_weight 440.37
_chemical_name_common
;
dipotassium ethylenediammonium bis[monohydrogentetraoxophosphate(V)]
hexahydrate
;
_space_group_IT_number 14
_symmetry_cell_setting monoclinic
_symmetry_space_group_name_Hall '-P 2ybc'
_symmetry_space_group_name_H-M 'P 1 21/c 1'
_cell_angle_alpha 90.00
_cell_angle_beta 102.86(1)
_cell_angle_gamma 90.00
_cell_formula_units_Z 2
_cell_length_a 11.803(1)
_cell_length_b 10.6000(7)
_cell_length_c 6.9658(7)
_cell_measurement_temperature 293(2)
_cell_volume 849.6(1)
_diffrn_ambient_temperature 293(2)
_exptl_crystal_density_diffrn 1.721
_refine_diff_density_rms 0.072
_cod_original_sg_symbol_H-M 'P 21/c'
_cod_database_code 8100302

loop_
_symmetry_equiv_pos_as_xyz
'x, y, z'
'-x, y+1/2, -z+1/2'
'-x, -y, -z'
'x, -y-1/2, z-1/2'

loop_
_atom_site_label
_atom_site_type_symbol
_atom_site_fract_x
_atom_site_fract_y
_atom_site_fract_z
_atom_site_U_iso_or_equiv
_atom_site_adp_type
_atom_site_occupancy
_atom_site_symmetry_multiplicity
_atom_site_Wyckoff_symbol
_atom_site_calc_flag
_atom_site_refinement_flags
_atom_site_disorder_assembly
_atom_site_disorder_group
K K 0.57951(4) 0.13818(4) 0.15166(6) 0.0343(1) Uani 1 4 e d . . .
P P 0.18481(3) 0.03090(4) 0.04541(5) 0.0198(1) Uani 1 4 e d . . .
O1 O 0.2651(1) 0.0559(1) -0.0918(2) 0.0309(3) Uani 1 4 e d . . .
O2 O 0.0889(1) 0.1296(1) 0.0245(2) 0.0334(3) Uani 1 4 e d . . .
O3 O 0.2503(1) 0.0192(1) 0.2597(2) 0.0292(3) Uani 1 4 e d . . .
O4 O 0.1248(1) 0.8987(1) -0.0174(2) 0.0350(3) Uani 1 4 e d . . .
OW1 O 0.4746(1) -0.0721(2) 0.2502(2) 0.0391(3) Uani 1 4 e d . . .
OW2 O 0.2776(1) 0.8074(2) 0.4954(2) 0.0366(3) Uani 1 4 e d . . .
OW3 O 0.6075(1) 0.7853(2) 0.5695(3) 0.0477(4) Uani 1 4 e d . . .
N1 N 0.1254(1) 0.3845(1) 0.0370(2) 0.0229(3) Uani 1 4 e d . . .
C1 C 0.0033(1) 0.4290(2) 0.0130(2) 0.0236(3) Uani 1 4 e d . . .
H1A H -0.023(2) 0.400(2) 0.128(3) 0.033(5) Uiso 1 4 e d . . .
H1B H -0.039(2) 0.387(2) -0.098(3) 0.030(5) Uiso 1 4 e d . . .
H1 H 0.159(2) 0.410(2) -0.056(3) 0.029(5) Uiso 1 4 e d . . .
H2 H 0.169(2) 0.405(2) 0.153(3) 0.029(5) Uiso 1 4 e d . . .
H3 H 0.127(2) 0.300(2) 0.032(3) 0.034(6) Uiso 1 4 e d . . .
HW1A H 0.406(2) -0.043(3) 0.274(4) 0.052(7) Uiso 1 4 e d . . .
HW1B H 0.505(3) -0.102(3) 0.340(5) 0.07(1) Uiso 1 4 e d . . .
HW2A H 0.261(2) 0.862(3) 0.423(4) 0.042(7) Uiso 1 4 e d . . .
HW2B H 0.228(2) 0.758(3) 0.488(3) 0.037(6) Uiso 1 4 e d . . .
HW3A H 0.657(3) 0.834(3) 0.620(4) 0.054(8) Uiso 1 4 e d . . .
HW3B H 0.649(2) 0.717(3) 0.571(4) 0.049(7) Uiso 1 4 e d . . .
H4 H 0.059(3) 0.895(3) -0.022(4) 0.065(9) Uiso 1 4 e d . . .

loop_
_atom_site_aniso_label
_atom_site_aniso_U_11
_atom_site_aniso_U_22
_atom_site_aniso_U_33
_atom_site_aniso_U_23
_atom_site_aniso_U_13
_atom_site_aniso_U_12
K 0.0379(2) 0.0312(2) 0.0328(2) 0.0024(2) 0.0056(2) -0.0010(2)
P 0.0179(2) 0.0194(2) 0.0221(2) -0.0000(2) 0.0044(1) 0.0017(2)
O1 0.0294(6) 0.0394(7) 0.0261(6) 0.0053(5) 0.0113(5) 0.0016(5)
O2 0.0219(5) 0.0199(6) 0.0581(8) -0.0017(5) 0.0080(5) 0.0032(5)
O3 0.0307(6) 0.0344(7) 0.0218(5) 0.0012(5) 0.0046(4) -0.0008(5)
O4 0.0223(6) 0.0234(6) 0.0585(9) -0.0122(6) 0.0072(6) -0.0008(5)
OW1 0.0319(7) 0.0468(9) 0.0393(8) 0.0076(7) 0.0096(6) 0.0078(6)
OW2 0.0346(7) 0.0333(8) 0.0392(8) 0.0075(6) 0.0025(6) -0.0040(6)
OW3 0.0370(8) 0.0366(8) 0.059(1) 0.0026(7) -0.0126(7) -0.0034(7)
N1 0.0238(6) 0.0231(7) 0.0219(6) 0.0006(5) 0.0055(5) 0.0029(5)
C1 0.0206(6) 0.0230(7) 0.0267(7) 0.0013(6) 0.0040(6) 0.0005(6)

loop_
_geom_bond_atom_site_label_1
_geom_bond_atom_site_label_2
_geom_bond_distance
_geom_bond_site_symmetry_2
_geom_bond_publ_flag
K OW1 2.7111(17) . ?
K OW2 2.7161(15) 3_666 ?
K OW2 2.8073(17) 2_645 ?
K OW1 2.8176(17) 3_655 ?
K O1 2.8481(14) 3_655 ?
K OW3 2.8569(16) 2_645 ?
K OW1 3.2407(17) 2_655 ?
K OW3 3.348(2) 3_666 ?
K P 3.8124(6) 3_655 ?
K K 3.8474(9) 3_655 ?
K K 4.2131(6) 4_566 ?
K K 4.2131(6) 4_565 ?
K HW1A 3.06(3) . ?
K HW1B 3.08(3) . ?
P O1 1.5115(12) . ?
P O2 1.5250(12) . ?
P O3 1.5258(12) . ?
P O4 1.5873(14) 1_545 ?
P K 3.8124(6) 3_655 ?
O1 K 2.8481(14) 3_655 ?
O4 P 1.5873(14) 1_565 ?
O4 H4 0.77(3) . ?
OW1 K 2.8176(17) 3_655 ?
OW1 K 3.2407(17) 2_645 ?
OW1 HW1A 0.91(3) . ?
OW1 HW1B 0.72(3) . ?
OW2 K 2.7161(15) 3_666 ?
OW2 K 2.8073(17) 2_655 ?
OW2 HW2A 0.76(3) . ?
OW2 HW2B 0.78(3) . ?
OW3 K 2.8569(16) 2_655 ?
OW3 K 3.348(2) 3_666 ?
OW3 HW3A 0.80(3) . ?
OW3 HW3B 0.88(3) . ?
N1 C1 1.490(2) . ?
N1 H1 0.87(2) . ?
N1 H2 0.88(2) . ?
N1 H3 0.90(2) . ?
C1 C1 1.516(3) 3_565 ?
C1 H1A 0.97(2) . ?
C1 H1B 0.93(2) . ?
